data_1530078
loop_
_publ_author_name
'Hay, W.J.'
'Nelmes, R.J.'

_publ_section_title
;
 Structural studies of deuterated Cs H2 As O 4 in its paraelectric and
 ferroelectric phases
;
_journal_name_full 'Journal of Physics C'
_journal_page_first 1043
_journal_page_last 1052
_journal_volume 14
_journal_year 1981
_chemical_formula_sum 'As Cs D2 O4'
_chemical_name_systematic 'Cs D2 (As O4)'
_space_group_IT_number 43
_symmetry_space_group_name_Hall 'F 2 -2d'
_symmetry_space_group_name_H-M 'F d d 2'
_cell_angle_alpha 90
_cell_angle_beta 90
_cell_angle_gamma 90
_cell_formula_units_Z 8
_cell_length_a 11.516
_cell_length_b 11.103
_cell_length_c 7.87
_cell_volume 1006.275
_citation_journal_id_ASTM JPSOAW
_cod_data_source_file Hay_JPSOAW_1981_795.cif
_cod_data_source_block D2As1Cs1O4
_cod_original_formula_sum 'D2 As1 Cs1 O4'
_cod_database_code 1530078

loop_
_symmetry_equiv_pos_as_xyz
x,y,z
-x,-y,z
-x+1/4,y+1/4,z+1/4
x+3/4,-y+3/4,z+1/4
x,y+1/2,z+1/2
-x,-y+1/2,z+1/2
-x+1/4,y+3/4,z+3/4
x+3/4,-y+5/4,z+3/4
x+1/2,y,z+1/2
-x+1/2,-y,z+1/2
-x+3/4,y+1/4,z+3/4
x+5/4,-y+3/4,z+3/4
x+1/2,y+1/2,z
-x+1/2,-y+1/2,z
-x+3/4,y+3/4,z+1/4
x+5/4,-y+5/4,z+1/4

loop_
_atom_site_label
_atom_site_type_symbol
_atom_site_fract_x
_atom_site_fract_y
_atom_site_fract_z
_atom_site_occupancy
_atom_site_U_iso_or_equiv
As1 As+5 0 0 0 1 0.0
Cs1 Cs+1 0 0 -0.5123 1 0.0
D1 D+1 -0.0403 0.1797 -0.1337 1 0.0
O1 O-2 0.1194 -0.0281 0.1254 1 0.0
O2 O-2 0.0277 0.1196 -0.1229 1 0.0
